data_2241490
loop_
_publ_author_name
'Trigunait, Ankur'
'Damodharan, Kannan'
'Manickam, Bakthadoss'
'Krishnasamy, Gunasekaran'

_publ_section_title
;
 Crystal structure of methyl
 (2<i>Z</i>)-2-{[<i>N</i>-(2-formylphenyl)-4-methylbenzenesulfonamido]methyl}-3-(4-methoxyphenyl)prop-2-enoate
;
_journal_issue 12
_journal_name_full 'Acta Crystallographica Section E'
_journal_page_first o1088
_journal_page_last o1089
_journal_paper_doi 10.1107/S2056989015024172
_journal_volume 71
_journal_year 2015
_chemical_formula_iupac 'C26 H25 N O6 S'
_chemical_formula_moiety 'C26 H25 N O6 S'
_chemical_formula_sum 'C26 H25 N O6 S'
_chemical_formula_weight 479.53
_chemical_name_systematic
;Methyl
(2<i>Z</i>)-2-{[<i>N</i>-(2-formylphenyl)-4-methylbenzenesulfonamido]methyl}-3-(4-methoxyphenyl)prop-2-enoate
;
_space_group_IT_number 2
_symmetry_cell_setting triclinic
_symmetry_space_group_name_Hall '-P 1'
_symmetry_space_group_name_H-M 'P -1'
_atom_sites_solution_hydrogens mixed
_audit_creation_method SHELXL-97
_cell_angle_alpha 84.4240(10)
_cell_angle_beta 80.9520(10)
_cell_angle_gamma 80.9540(10)
_cell_formula_units_Z 2
_cell_length_a 8.3501(2)
_cell_length_b 8.4859(2)
_cell_length_c 17.6814(4)
_cell_measurement_reflns_used 8834
_cell_measurement_temperature 293(2)
_cell_measurement_theta_max 31.20
_cell_measurement_theta_min 2.56
_cell_volume 1218.52(5)
_computing_cell_refinement
;
APEX2 and SAINT (Bruker, 2004)
;
_computing_data_collection
;
APEX2 (Bruker, 2004)
;
_computing_data_reduction
;
SAINT and XPREP (Bruker, 2004)
;
_computing_molecular_graphics
;
<i>ORTEP-3 for Windows</i> (Farrugia, 2012)
;
_computing_publication_material
;
<i>PLATON</i> (Spek, 2009)
;
_computing_structure_refinement
;
<i>SHELXL2014</i> (Sheldrick, 2015)
;
_computing_structure_solution
;
<i>SHELXS97</i> (Sheldrick, 2008)
;
_diffrn_ambient_temperature 293(2)
_diffrn_measured_fraction_theta_full 0.991
_diffrn_measured_fraction_theta_max 0.982
_diffrn_measurement_device_type 'Bruker Kappa APEXII CCD'
_diffrn_measurement_method '\w and \f scan'
_diffrn_radiation_monochromator graphite
_diffrn_radiation_source 'fine-focus sealed tube'
_diffrn_radiation_type MoK\a
_diffrn_radiation_wavelength 0.71073
_diffrn_reflns_av_R_equivalents 0.0284
_diffrn_reflns_limit_h_max 10
_diffrn_reflns_limit_h_min -10
_diffrn_reflns_limit_k_max 11
_diffrn_reflns_limit_k_min -11
_diffrn_reflns_limit_l_max 22
_diffrn_reflns_limit_l_min -22
_diffrn_reflns_number 23816
_diffrn_reflns_theta_full 25.242
_diffrn_reflns_theta_max 27.543
_diffrn_reflns_theta_min 2.339
_diffrn_standards_decay_% 0
_exptl_absorpt_coefficient_mu 0.174
_exptl_absorpt_correction_T_max 0.9831
_exptl_absorpt_correction_T_min 0.9790
_exptl_absorpt_correction_type multi-scan
_exptl_absorpt_process_details
;
(SADABS; Bruker 2004)
;
_exptl_crystal_colour colourless
_exptl_crystal_density_diffrn 1.307
_exptl_crystal_density_method 'not measured'
_exptl_crystal_description block
_exptl_crystal_F_000 504
_exptl_crystal_size_max 0.25
_exptl_crystal_size_mid 0.20
_exptl_crystal_size_min 0.20
_refine_diff_density_max 0.342
_refine_diff_density_min -0.355
_refine_ls_extinction_method none
_refine_ls_goodness_of_fit_ref 1.017
_refine_ls_hydrogen_treatment constr
_refine_ls_matrix_type full
_refine_ls_number_parameters 314
_refine_ls_number_reflns 5519
_refine_ls_number_restraints 13
_refine_ls_restrained_S_all 1.041
_refine_ls_R_factor_all 0.0610
_refine_ls_R_factor_gt 0.0441
_refine_ls_shift/su_max 0.000
_refine_ls_shift/su_mean 0.000
_refine_ls_structure_factor_coef Fsqd
_refine_ls_weighting_details 'w=1/[\s^2^(Fo^2^)+(0.0713P)^2^+0.2750P] where P=(Fo^2^+2Fc^2^)/3'
_refine_ls_weighting_scheme calc
_refine_ls_wR_factor_gt 0.1227
_refine_ls_wR_factor_ref 0.1349
_reflns_number_gt 4232
_reflns_number_total 5519
_reflns_threshold_expression 'I > 2\s(I)'
_cod_data_source_file bg2572sup1.cif
_cod_data_source_block I
_cod_database_code 2241490
_shelxl_version_number 2014/6

loop_
_symmetry_equiv_pos_as_xyz
'x, y, z'
'-x, -y, -z'

loop_
_atom_site_type_symbol
_atom_site_label
_atom_site_fract_x
_atom_site_fract_y
_atom_site_fract_z
_atom_site_U_iso_or_equiv
_atom_site_adp_type
_atom_site_calc_flag
_atom_site_occupancy
_atom_site_disorder_assembly
_atom_site_disorder_group
S S1 0.89631(5) 0.51292(5) 0.33325(2) 0.04835(15) Uani d 1 . .
O O1A 1.4384(2) 0.5552(4) 0.2246(2) 0.1151(13) Uani d 0.740(4) A 1
H H7A 1.2277 0.5012 0.2267 0.080 Uiso d 0.740(4) A 1
O O1B 1.3729(9) 0.4953(8) 0.2764(4) 0.1151(13) Uani d 0.260(4) A 2
H H7B 1.2365 0.5460 0.1946 0.080 Uiso d 0.260(4) A 2
O O2 0.82045(18) 0.40111(14) 0.30104(8) 0.0609(4) Uani d 1 . .
O O3 1.04550(18) 0.46004(16) 0.36347(8) 0.0696(4) Uani d 1 . .
O O4 1.35510(18) 0.15273(16) 0.03718(9) 0.0700(4) Uani d 1 . .
O O5 0.83811(19) 1.06484(15) 0.08082(8) 0.0693(4) Uani d 1 . .
O O6 0.66997(15) 1.02738(14) 0.18898(7) 0.0565(3) Uani d 1 . .
N N1 0.93431(15) 0.65272(14) 0.26408(7) 0.0379(3) Uani d 1 . .
C C1 1.03147(19) 0.76893(18) 0.27928(9) 0.0396(3) Uani d 1 . .
C C2 0.9569(2) 0.9142(2) 0.30551(11) 0.0525(4) Uani d 1 . .
H H2 0.8432 0.9362 0.3149 0.063 Uiso calc 1 . .
C C3 1.0505(3) 1.0272(2) 0.31794(13) 0.0677(6) Uani d 1 . .
H H3 0.9996 1.1253 0.3352 0.081 Uiso calc 1 . .
C C4 1.2173(3) 0.9952(3) 0.30501(14) 0.0720(6) Uani d 1 . .
H H4 1.2801 1.0710 0.3139 0.086 Uiso calc 1 . .
C C5 1.2920(2) 0.8516(3) 0.27898(12) 0.0651(5) Uani d 1 . .
H H5 1.4059 0.8307 0.2703 0.078 Uiso calc 1 . .
C C6 1.2016(2) 0.7363(2) 0.26528(10) 0.0494(4) Uani d 1 . .
C C7 1.2889(2) 0.5845(3) 0.23465(13) 0.0674(6) Uani d 1 . .
C C8 0.7539(2) 0.6044(2) 0.40537(9) 0.0493(4) Uani d 1 . .
C C9 0.5901(2) 0.6237(2) 0.39958(11) 0.0587(5) Uani d 1 . .
H H9 0.5535 0.5855 0.3588 0.070 Uiso calc 1 . .
C C10 0.4797(3) 0.7018(3) 0.45622(13) 0.0703(6) Uani d 1 . .
H H10 0.3682 0.7165 0.4528 0.084 Uiso calc 1 . .
C C11 0.5324(3) 0.7579(2) 0.51727(12) 0.0702(6) Uani d 1 . .
C C12 0.6966(4) 0.7339(3) 0.52188(13) 0.0793(7) Uani d 1 . .
H H12 0.7333 0.7691 0.5634 0.095 Uiso calc 1 . .
C C13 0.8076(3) 0.6594(3) 0.46667(11) 0.0678(6) Uani d 1 . .
H H13 0.9190 0.6457 0.4703 0.081 Uiso calc 1 . .
C C14 0.4101(4) 0.8423(3) 0.57835(16) 0.1047(10) Uani d 1 . .
H H14A 0.3053 0.8683 0.5608 0.157 Uiso calc 1 . .
H H14B 0.4473 0.9388 0.5882 0.157 Uiso calc 1 . .
H H14C 0.4002 0.7734 0.6247 0.157 Uiso calc 1 . .
C C15 0.79663(18) 0.71501(18) 0.22006(9) 0.0401(3) Uani d 1 . .
H H15A 0.7147 0.7856 0.2509 0.048 Uiso calc 1 . .
H H15B 0.7455 0.6265 0.2089 0.048 Uiso calc 1 . .
C C16 0.85673(19) 0.80473(18) 0.14613(9) 0.0392(3) Uani d 1 . .
C C17 0.9703(2) 0.74544(19) 0.08975(9) 0.0430(4) Uani d 1 . .
H H17 0.9941 0.8196 0.0488 0.052 Uiso calc 1 . .
C C18 1.0633(2) 0.58688(19) 0.08059(9) 0.0424(4) Uani d 1 . .
C C19 1.2034(2) 0.5730(2) 0.02594(10) 0.0524(4) Uani d 1 . .
H H19 1.2334 0.6645 -0.0027 0.063 Uiso calc 1 . .
C C20 1.2982(2) 0.4287(2) 0.01316(12) 0.0587(5) Uani d 1 . .
H H20 1.3920 0.4232 -0.0232 0.070 Uiso calc 1 . .
C C21 1.2547(2) 0.2907(2) 0.05425(11) 0.0507(4) Uani d 1 . .
C C22 1.1149(2) 0.2998(2) 0.10759(10) 0.0521(4) Uani d 1 . .
H H22 1.0840 0.2076 0.1351 0.062 Uiso calc 1 . .
C C23 1.0211(2) 0.4462(2) 0.12001(10) 0.0489(4) Uani d 1 . .
H H23 0.9265 0.4510 0.1559 0.059 Uiso calc 1 . .
C C24 1.3116(3) 0.0075(2) 0.07567(14) 0.0790(7) Uani d 1 . .
H H24A 1.3916 -0.0803 0.0580 0.119 Uiso calc 1 . .
H H24B 1.2059 -0.0071 0.0650 0.119 Uiso calc 1 . .
H H24C 1.3080 0.0117 0.1300 0.119 Uiso calc 1 . .
C C25 0.7907(2) 0.97716(19) 0.13359(9) 0.0445(4) Uani d 1 . .
C C26 0.6048(3) 1.1955(2) 0.18269(14) 0.0693(6) Uani d 1 . .
H H26A 0.5197 1.2190 0.2250 0.104 Uiso calc 1 . .
H H26B 0.5607 1.2211 0.1353 0.104 Uiso calc 1 . .
H H26C 0.6908 1.2579 0.1836 0.104 Uiso calc 1 . .

loop_
_atom_site_aniso_label
_atom_site_aniso_U_11
_atom_site_aniso_U_22
_atom_site_aniso_U_33
_atom_site_aniso_U_12
_atom_site_aniso_U_13
_atom_site_aniso_U_23
S1 0.0578(3) 0.0350(2) 0.0469(2) 0.00262(17) -0.00629(19) 0.00590(16)
O1A 0.0336(12) 0.118(2) 0.199(3) 0.0111(12) -0.0125(15) -0.082(2)
O1B 0.0336(12) 0.118(2) 0.199(3) 0.0111(12) -0.0125(15) -0.082(2)
O2 0.0854(10) 0.0349(6) 0.0604(8) -0.0140(6) -0.0004(7) -0.0018(5)
O3 0.0716(9) 0.0610(8) 0.0674(8) 0.0168(7) -0.0208(7) 0.0137(7)
O4 0.0663(9) 0.0500(7) 0.0866(10) 0.0013(6) 0.0017(8) -0.0059(7)
O5 0.0902(10) 0.0450(7) 0.0628(8) -0.0074(7) 0.0068(7) 0.0127(6)
O6 0.0576(8) 0.0441(6) 0.0602(8) 0.0031(5) -0.0009(6) 0.0047(6)
N1 0.0368(7) 0.0346(6) 0.0406(7) -0.0006(5) -0.0064(5) 0.0006(5)
C1 0.0417(8) 0.0379(7) 0.0383(8) -0.0002(6) -0.0089(6) -0.0023(6)
C2 0.0524(10) 0.0443(9) 0.0589(11) 0.0044(7) -0.0095(8) -0.0106(8)
C3 0.0856(16) 0.0428(10) 0.0773(14) -0.0027(9) -0.0198(12) -0.0158(9)
C4 0.0803(16) 0.0650(13) 0.0815(15) -0.0261(11) -0.0252(12) -0.0128(11)
C5 0.0493(11) 0.0781(14) 0.0737(13) -0.0138(10) -0.0171(10) -0.0125(11)
C6 0.0417(9) 0.0550(10) 0.0522(10) 0.0012(7) -0.0134(8) -0.0104(8)
C7 0.0425(10) 0.0754(13) 0.0857(15) 0.0117(9) -0.0194(10) -0.0296(11)
C8 0.0617(11) 0.0423(8) 0.0395(9) -0.0038(7) -0.0039(8) 0.0074(7)
C9 0.0653(12) 0.0546(10) 0.0525(10) -0.0110(9) -0.0007(9) 0.0058(8)
C10 0.0643(13) 0.0620(12) 0.0742(14) -0.0079(10) 0.0090(11) 0.0136(10)
C11 0.0995(18) 0.0490(10) 0.0504(11) -0.0066(11) 0.0152(11) 0.0061(9)
C12 0.111(2) 0.0733(14) 0.0500(12) -0.0041(13) -0.0071(12) -0.0084(10)
C13 0.0805(15) 0.0700(13) 0.0512(11) -0.0029(11) -0.0138(10) -0.0026(10)
C14 0.134(2) 0.0742(16) 0.0836(17) -0.0069(16) 0.0461(17) -0.0058(14)
C15 0.0339(8) 0.0409(8) 0.0436(8) -0.0044(6) -0.0060(6) 0.0047(6)
C16 0.0403(8) 0.0395(8) 0.0402(8) -0.0108(6) -0.0108(7) 0.0022(6)
C17 0.0499(9) 0.0417(8) 0.0394(8) -0.0138(7) -0.0086(7) 0.0019(6)
C18 0.0479(9) 0.0440(8) 0.0383(8) -0.0126(7) -0.0085(7) -0.0042(6)
C19 0.0540(10) 0.0483(9) 0.0529(10) -0.0127(8) 0.0003(8) 0.0023(8)
C20 0.0481(10) 0.0584(11) 0.0652(12) -0.0090(8) 0.0068(9) -0.0041(9)
C21 0.0499(10) 0.0464(9) 0.0566(10) -0.0042(7) -0.0105(8) -0.0086(8)
C22 0.0659(12) 0.0416(8) 0.0501(10) -0.0156(8) -0.0054(8) -0.0033(7)
C23 0.0554(10) 0.0464(9) 0.0452(9) -0.0158(7) 0.0026(8) -0.0075(7)
C24 0.0998(18) 0.0466(11) 0.0829(15) -0.0004(11) 0.0001(13) -0.0043(10)
C25 0.0486(9) 0.0414(8) 0.0442(9) -0.0079(7) -0.0102(7) 0.0013(7)
C26 0.0743(14) 0.0447(10) 0.0818(14) 0.0054(9) -0.0061(11) -0.0011(9)

loop_
_atom_type_symbol
_atom_type_description
_atom_type_scat_dispersion_real
_atom_type_scat_dispersion_imag
_atom_type_scat_source
C C 0.0033 0.0016 'International Tables Vol C Tables 4.2.6.8 and 6.1.1.4'
H H 0.0000 0.0000 'International Tables Vol C Tables 4.2.6.8 and 6.1.1.4'
N N 0.0061 0.0033 'International Tables Vol C Tables 4.2.6.8 and 6.1.1.4'
O O 0.0106 0.0060 'International Tables Vol C Tables 4.2.6.8 and 6.1.1.4'
S S 0.1246 0.1234 'International Tables Vol C Tables 4.2.6.8 and 6.1.1.4'

loop_
_geom_angle_atom_site_label_1
_geom_angle_atom_site_label_2
_geom_angle_atom_site_label_3
_geom_angle
O3 S1 O2 119.46(9)
O3 S1 N1 106.81(8)
O2 S1 N1 106.18(7)
O3 S1 C8 108.18(9)
O2 S1 C8 108.44(9)
N1 S1 C8 107.16(7)
C21 O4 C24 117.95(16)
C25 O6 C26 116.06(14)
C1 N1 C15 116.00(11)
C1 N1 S1 116.79(10)
C15 N1 S1 115.48(10)
C2 C1 C6 119.77(16)
C2 C1 N1 120.41(14)
C6 C1 N1 119.79(14)
C1 C2 C3 120.25(18)
C1 C2 H2 119.9
C3 C2 H2 119.9
C4 C3 C2 120.22(18)
C4 C3 H3 119.9
C2 C3 H3 119.9
C3 C4 C5 119.86(19)
C3 C4 H4 120.1
C5 C4 H4 120.1
C4 C5 C6 121.33(19)
C4 C5 H5 119.3
C6 C5 H5 119.3
C5 C6 C1 118.57(16)
C5 C6 C7 119.11(17)
C1 C6 C7 122.31(16)
O1A C7 C6 121.8(2)
O1B C7 C6 117.2(4)
O1A C7 H7A 118.0
C6 C7 H7A 120.0
O1B C7 H7B 123.3
C6 C7 H7B 114.0
C9 C8 C13 120.62(18)
C9 C8 S1 119.52(15)
C13 C8 S1 119.85(16)
C8 C9 C10 118.4(2)
C8 C9 H9 120.8
C10 C9 H9 120.8
C11 C10 C9 121.3(2)
C11 C10 H10 119.4
C9 C10 H10 119.4
C12 C11 C10 118.6(2)
C12 C11 C14 121.0(2)
C10 C11 C14 120.4(3)
C13 C12 C11 121.3(2)
C13 C12 H12 119.4
C11 C12 H12 119.4
C12 C13 C8 119.7(2)
C12 C13 H13 120.1
C8 C13 H13 120.1
C11 C14 H14A 109.5
C11 C14 H14B 109.5
H14A C14 H14B 109.5
C11 C14 H14C 109.5
H14A C14 H14C 109.5
H14B C14 H14C 109.5
N1 C15 C16 110.86(12)
N1 C15 H15A 109.5
C16 C15 H15A 109.5
N1 C15 H15B 109.5
C16 C15 H15B 109.5
H15A C15 H15B 108.1
C17 C16 C25 115.34(14)
C17 C16 C15 126.06(14)
C25 C16 C15 118.56(14)
C16 C17 C18 132.06(14)
C16 C17 H17 114.0
C18 C17 H17 114.0
C23 C18 C19 116.85(15)
C23 C18 C17 125.39(15)
C19 C18 C17 117.72(15)
C20 C19 C18 121.79(16)
C20 C19 H19 119.1
C18 C19 H19 119.1
C19 C20 C21 120.10(17)
C19 C20 H20 119.9
C21 C20 H20 119.9
O4 C21 C22 124.42(17)
O4 C21 C20 115.99(17)
C22 C21 C20 119.57(16)
C21 C22 C23 119.62(16)
C21 C22 H22 120.2
C23 C22 H22 120.2
C22 C23 C18 122.03(16)
C22 C23 H23 119.0
C18 C23 H23 119.0
O4 C24 H24A 109.5
O4 C24 H24B 109.5
H24A C24 H24B 109.5
O4 C24 H24C 109.5
H24A C24 H24C 109.5
H24B C24 H24C 109.5
O5 C25 O6 122.00(15)
O5 C25 C16 125.15(16)
O6 C25 C16 112.85(13)
O6 C26 H26A 109.5
O6 C26 H26B 109.5
H26A C26 H26B 109.5
O6 C26 H26C 109.5
H26A C26 H26C 109.5
H26B C26 H26C 109.5

loop_
_geom_bond_atom_site_label_1
_geom_bond_atom_site_label_2
_geom_bond_distance
S1 O3 1.4233(14)
S1 O2 1.4259(14)
S1 N1 1.6486(13)
S1 C8 1.7517(18)
O1A C7 1.222(3)
O1B C7 1.223(3)
O4 C21 1.359(2)
O4 C24 1.419(3)
O5 C25 1.193(2)
O6 C25 1.339(2)
O6 C26 1.445(2)
N1 C1 1.440(2)
N1 C15 1.4891(18)
C1 C2 1.379(2)
C1 C6 1.391(2)
C2 C3 1.382(3)
C2 H2 0.9300
C3 C4 1.363(3)
C3 H3 0.9300
C4 C5 1.366(3)
C4 H4 0.9300
C5 C6 1.386(3)
C5 H5 0.9300
C6 C7 1.483(3)
C7 H7A 0.9672
C7 H7B 0.9933
C8 C9 1.371(3)
C8 C13 1.383(3)
C9 C10 1.392(3)
C9 H9 0.9300
C10 C11 1.378(3)
C10 H10 0.9300
C11 C12 1.368(3)
C11 C14 1.515(3)
C12 C13 1.365(3)
C12 H12 0.9300
C13 H13 0.9300
C14 H14A 0.9600
C14 H14B 0.9600
C14 H14C 0.9600
C15 C16 1.504(2)
C15 H15A 0.9700
C15 H15B 0.9700
C16 C17 1.340(2)
C16 C25 1.489(2)
C17 C18 1.454(2)
C17 H17 0.9300
C18 C23 1.389(2)
C18 C19 1.392(2)
C19 C20 1.368(3)
C19 H19 0.9300
C20 C21 1.384(3)
C20 H20 0.9300
C21 C22 1.377(3)
C22 C23 1.378(2)
C22 H22 0.9300
C23 H23 0.9300
C24 H24A 0.9600
C24 H24B 0.9600
C24 H24C 0.9600
C26 H26A 0.9600
C26 H26B 0.9600
C26 H26C 0.9600

loop_
_geom_hbond_atom_site_label_D
_geom_hbond_atom_site_label_H
_geom_hbond_atom_site_label_A
_geom_hbond_site_symmetry_A
_geom_hbond_distance_DH
_geom_hbond_distance_HA
_geom_hbond_distance_DA
_geom_hbond_angle_DHA
C9 H9 O1B 1_455 0.93 2.50 3.397(7) 162.2
C15 H15A O6 . 0.97 2.24 2.7322(19) 110.6
C24 H24A O4 2_855 0.96 2.52 3.341(3) 143.4

loop_
_geom_torsion_atom_site_label_1
_geom_torsion_atom_site_label_2
_geom_torsion_atom_site_label_3
_geom_torsion_atom_site_label_4
_geom_torsion
O3 S1 N1 C1 -43.28(13)
O2 S1 N1 C1 -171.79(11)
C8 S1 N1 C1 72.47(13)
O3 S1 N1 C15 175.04(11)
O2 S1 N1 C15 46.53(13)
C8 S1 N1 C15 -69.21(13)
C15 N1 C1 C2 45.8(2)
S1 N1 C1 C2 -95.71(16)
C15 N1 C1 C6 -132.35(15)
S1 N1 C1 C6 86.17(16)
C6 C1 C2 C3 0.0(3)
N1 C1 C2 C3 -178.15(16)
C1 C2 C3 C4 -0.6(3)
C2 C3 C4 C5 0.6(4)
C3 C4 C5 C6 0.0(4)
C4 C5 C6 C1 -0.6(3)
C4 C5 C6 C7 178.0(2)
C2 C1 C6 C5 0.6(3)
N1 C1 C6 C5 178.73(16)
C2 C1 C6 C7 -177.97(18)
N1 C1 C6 C7 0.2(3)
C5 C6 C7 O1A 3.6(4)
C1 C6 C7 O1A -177.9(3)
C5 C6 C7 O1B 66.3(5)
C1 C6 C7 O1B -115.1(5)
O3 S1 C8 C9 -161.09(14)
O2 S1 C8 C9 -30.16(15)
N1 S1 C8 C9 84.07(15)
O3 S1 C8 C13 20.28(17)
O2 S1 C8 C13 151.21(15)
N1 S1 C8 C13 -94.56(15)
C13 C8 C9 C10 0.9(3)
S1 C8 C9 C10 -177.74(13)
C8 C9 C10 C11 -0.5(3)
C9 C10 C11 C12 -0.7(3)
C9 C10 C11 C14 -179.89(19)
C10 C11 C12 C13 1.5(3)
C14 C11 C12 C13 -179.3(2)
C11 C12 C13 C8 -1.1(3)
C9 C8 C13 C12 -0.1(3)
S1 C8 C13 C12 178.51(16)
C1 N1 C15 C16 54.01(17)
S1 N1 C15 C16 -164.00(11)
N1 C15 C16 C17 58.9(2)
N1 C15 C16 C25 -118.85(15)
C25 C16 C17 C18 179.51(16)
C15 C16 C17 C18 1.7(3)
C16 C17 C18 C23 19.7(3)
C16 C17 C18 C19 -162.71(17)
C23 C18 C19 C20 -2.0(3)
C17 C18 C19 C20 -179.77(17)
C18 C19 C20 C21 0.9(3)
C24 O4 C21 C22 1.3(3)
C24 O4 C21 C20 -177.5(2)
C19 C20 C21 O4 179.36(18)
C19 C20 C21 C22 0.5(3)
O4 C21 C22 C23 -179.51(17)
C20 C21 C22 C23 -0.7(3)
C21 C22 C23 C18 -0.4(3)
C19 C18 C23 C22 1.7(3)
C17 C18 C23 C22 179.32(16)
C26 O6 C25 O5 -2.3(3)
C26 O6 C25 C16 177.19(15)
C17 C16 C25 O5 -4.8(3)
C15 C16 C25 O5 173.22(17)
C17 C16 C25 O6 175.70(14)
C15 C16 C25 O6 -6.3(2)

_cod_database_fobs_code 2241490
